data_4108779
loop_
_publ_author_name
'Satoru Hiroto'
'Ichiro Hisaki'
'Hiroshi Shinokubo'
'Atsuhiro Osuka'

_publ_section_title
;
 Synthesis of Directly and Doubly Linked Dioxoisobacteriochlorin Dimers
;
_journal_name_full 'Journal of the American Chemical Society'
_journal_page_first 16172
_journal_page_last 16173
_journal_paper_doi 10.1021/ja807659h
_journal_volume 130
_journal_year 2008
_chemical_formula_sum 'C126.66 H143.32 Cl4.02 N8.66 Ni2 O4'
_chemical_formula_weight 2110.96
_chemical_name_systematic
; 
 ? 
;
_space_group_IT_number 2
_symmetry_cell_setting triclinic
_symmetry_Int_Tables_number 2
_symmetry_space_group_name_Hall '-P 1'
_symmetry_space_group_name_H-M 'P -1'
_atom_sites_solution_hydrogens geom
_atom_sites_solution_primary direct
_atom_sites_solution_secondary difmap
_audit_creation_method SHELXL-97
_cell_angle_alpha 66.993(12)
_cell_angle_beta 86.554(14)
_cell_angle_gamma 78.472(12)
_cell_formula_units_Z 1
_cell_length_a 13.188(5)
_cell_length_b 14.388(5)
_cell_length_c 16.656(7)
_cell_measurement_reflns_used 15186
_cell_measurement_temperature 123.1
_cell_measurement_theta_max 27.5
_cell_measurement_theta_min 3.0
_cell_volume 2849.8(19)
_computing_cell_refinement PROCESS-AUTO
_computing_data_collection PROCESS-AUTO
_computing_data_reduction CrystalStructure
_computing_publication_material 'CrystalStructure 3.8'
_computing_structure_refinement 'SHELXL-97 (Sheldrick, 1997)'
_computing_structure_solution 'SHELXS-97 (Sheldrick, 1990)'
_diffrn_ambient_temperature 123.1
_diffrn_detector_area_resol_mean 5.00
_diffrn_measured_fraction_theta_full 0.979
_diffrn_measured_fraction_theta_max 0.979
_diffrn_measurement_device_type 'Rigaku RAXIS-RAPID'
_diffrn_measurement_method \w
_diffrn_radiation_monochromator graphite
_diffrn_radiation_source 'fine-focus sealed tube'
_diffrn_radiation_type MoK\a
_diffrn_radiation_wavelength 0.71075
_diffrn_reflns_av_R_equivalents 0.0807
_diffrn_reflns_av_sigmaI/netI 0.1135
_diffrn_reflns_limit_h_max 15
_diffrn_reflns_limit_h_min -15
_diffrn_reflns_limit_k_max 17
_diffrn_reflns_limit_k_min -17
_diffrn_reflns_limit_l_max 19
_diffrn_reflns_limit_l_min -19
_diffrn_reflns_number 21582
_diffrn_reflns_theta_full 25.00
_diffrn_reflns_theta_max 25.00
_diffrn_reflns_theta_min 3.01
_exptl_absorpt_coefficient_mu 0.481
_exptl_absorpt_correction_T_max 0.9535
_exptl_absorpt_correction_T_min 0.7949
_exptl_absorpt_correction_type multi-scan
_exptl_absorpt_process_details
;
    Higashi, T. (1995). Program for Absorption Correction.
    Rigaku Corporation, Tokyo, Japan.
;
_exptl_crystal_colour violet
_exptl_crystal_density_diffrn 1.230
_exptl_crystal_description prism
_exptl_crystal_F_000 1120
_exptl_crystal_size_max 0.50
_exptl_crystal_size_mid 0.30
_exptl_crystal_size_min 0.10
_refine_diff_density_max 0.708
_refine_diff_density_min -0.445
_refine_diff_density_rms 0.088
_refine_ls_extinction_method none
_refine_ls_goodness_of_fit_ref 1.029
_refine_ls_hydrogen_treatment constr
_refine_ls_matrix_type full
_refine_ls_number_parameters 773
_refine_ls_number_reflns 9836
_refine_ls_number_restraints 105
_refine_ls_restrained_S_all 1.039
_refine_ls_R_factor_all 0.1517
_refine_ls_R_factor_gt 0.0860
_refine_ls_shift/su_max 0.001
_refine_ls_shift/su_mean 0.000
_refine_ls_structure_factor_coef Fsqd
_refine_ls_weighting_details 'calc w=1/[\s^2^(Fo^2^)+(0.1364P)^2^+2.3887P] where P=(Fo^2^+2Fc^2^)/3'
_refine_ls_weighting_scheme calc
_refine_ls_wR_factor_gt 0.2190
_refine_ls_wR_factor_ref 0.2661
_reflns_number_gt 5552
_reflns_number_total 9836
_reflns_threshold_expression >2sigma(I)
_cod_data_source_file ja807659h_si_003.cif
_cod_data_source_block shelxl
_cod_original_cell_volume 2849.9(19)
_cod_database_code 4108779

loop_
_symmetry_equiv_pos_as_xyz
'x, y, z'
'-x, -y, -z'

loop_
_atom_site_label
_atom_site_type_symbol
_atom_site_fract_x
_atom_site_fract_y
_atom_site_fract_z
_atom_site_U_iso_or_equiv
_atom_site_adp_type
_atom_site_occupancy
_atom_site_symmetry_multiplicity
_atom_site_calc_flag
_atom_site_refinement_flags
_atom_site_disorder_assembly
_atom_site_disorder_group
Ni1 Ni 0.11297(6) 0.41121(6) 0.86528(5) 0.0399(3) Uani 1 1 d . . .
N1 N 0.1663(4) 0.4829(4) 0.9246(3) 0.0413(12) Uani 1 1 d . . .
N2 N 0.1937(4) 0.4723(4) 0.7674(3) 0.0405(12) Uani 1 1 d . . .
N3 N 0.0603(4) 0.3396(4) 0.8064(3) 0.0405(12) Uani 1 1 d . . .
N4 N 0.0297(4) 0.3519(4) 0.9641(3) 0.0384(11) Uani 1 1 d . . .
O1 O 0.2464(4) 0.5066(3) 1.1107(3) 0.0526(11) Uani 1 1 d . . .
O2 O -0.0245(4) 0.2580(4) 1.1874(3) 0.0537(11) Uani 1 1 d . . .
C1 C 0.1671(4) 0.4543(5) 1.0143(4) 0.0395(14) Uani 1 1 d . . .
C2 C 0.2154(5) 0.5246(5) 1.0373(4) 0.0430(15) Uani 1 1 d . . .
C3 C 0.2130(5) 0.6180(5) 0.9553(4) 0.0432(15) Uani 1 1 d . . .
H1 H 0.2773 0.6440 0.9500 0.052 Uiso 1 1 calc R . .
C4 C 0.2087(5) 0.5718(5) 0.8884(4) 0.0426(14) Uani 1 1 d . . .
C5 C 0.2414(5) 0.6085(5) 0.8051(4) 0.0429(14) Uani 1 1 d . . .
C6 C 0.2384(5) 0.5561(5) 0.7495(4) 0.0425(14) Uani 1 1 d . . .
C7 C 0.2911(5) 0.5795(5) 0.6685(4) 0.0491(16) Uani 1 1 d . . .
H2 H 0.3268 0.6332 0.6425 0.059 Uiso 1 1 calc R . .
C8 C 0.2794(5) 0.5092(5) 0.6369(4) 0.0469(15) Uani 1 1 d . . .
H3 H 0.3065 0.5051 0.5853 0.056 Uiso 1 1 calc R . .
C9 C 0.2188(5) 0.4427(5) 0.6960(4) 0.0438(15) Uani 1 1 d . . .
C10 C 0.1787(5) 0.3671(5) 0.6828(4) 0.0448(15) Uani 1 1 d . . .
C11 C 0.1019(5) 0.3218(5) 0.7330(4) 0.0452(15) Uani 1 1 d . . .
C12 C 0.0451(5) 0.2562(5) 0.7155(4) 0.0490(16) Uani 1 1 d . . .
H4 H 0.0597 0.2294 0.6726 0.059 Uiso 1 1 calc R . .
C13 C -0.0321(5) 0.2404(5) 0.7715(4) 0.0466(15) Uani 1 1 d . . .
H5 H -0.0830 0.2033 0.7732 0.056 Uiso 1 1 calc R . .
C14 C -0.0222(5) 0.2916(5) 0.8288(4) 0.0419(14) Uani 1 1 d . . .
C15 C -0.0847(5) 0.2850(5) 0.9012(4) 0.0406(14) Uani 1 1 d . . .
C16 C -0.0591(5) 0.3123(4) 0.9654(4) 0.0410(14) Uani 1 1 d . . .
C17 C -0.1158(5) 0.2940(5) 1.0502(4) 0.0433(14) Uani 1 1 d . . .
H6 H -0.1369 0.2270 1.0714 0.052 Uiso 1 1 calc R . .
C18 C -0.0285(5) 0.2910(5) 1.1087(4) 0.0444(15) Uani 1 1 d . . .
C19 C 0.0484(5) 0.3400(5) 1.0483(4) 0.0427(14) Uani 1 1 d . . .
C20 C 0.1204(5) 0.3816(5) 1.0728(4) 0.0429(14) Uani 1 1 d . . .
H7 H 0.1373 0.3588 1.1317 0.052 Uiso 1 1 calc R . .
C21 C 0.2860(5) 0.7043(5) 0.7720(4) 0.0436(15) Uani 1 1 d . . .
C22 C 0.3827(5) 0.7038(5) 0.8045(4) 0.0514(16) Uani 1 1 d . . .
H8 H 0.4187 0.6437 0.8464 0.062 Uiso 1 1 calc R . .
C23 C 0.4240(5) 0.7928(5) 0.7742(4) 0.0492(16) Uani 1 1 d . . .
C24 C 0.3689(5) 0.8795(5) 0.7110(5) 0.0543(18) Uani 1 1 d . . .
H9 H 0.3962 0.9392 0.6911 0.065 Uiso 1 1 calc R . .
C25 C 0.2737(5) 0.8834(5) 0.6747(4) 0.0540(17) Uani 1 1 d . . .
C26 C 0.2336(5) 0.7922(5) 0.7077(4) 0.0489(16) Uani 1 1 d . . .
H10 H 0.1708 0.7912 0.6859 0.059 Uiso 1 1 calc R . .
C27 C 0.5289(6) 0.7911(6) 0.8107(5) 0.067(2) Uani 1 1 d U . .
C28 C 0.5541(9) 0.8965(8) 0.7827(9) 0.133(4) Uani 1 1 d U . .
H11 H 0.6191 0.8914 0.8086 0.199 Uiso 1 1 calc R . .
H12 H 0.5007 0.9394 0.8012 0.199 Uiso 1 1 calc R . .
H13 H 0.5586 0.9261 0.7203 0.199 Uiso 1 1 calc R . .
C29 C 0.6117(7) 0.7262(9) 0.7818(8) 0.107(3) Uani 1 1 d U . .
H14 H 0.6183 0.7578 0.7197 0.160 Uiso 1 1 calc R . .
H15 H 0.5948 0.6596 0.7970 0.160 Uiso 1 1 calc R . .
H16 H 0.6760 0.7189 0.8099 0.160 Uiso 1 1 calc R . .
C30 C 0.5295(10) 0.7439(11) 0.9088(7) 0.130(4) Uani 1 1 d U . .
H17 H 0.5913 0.7518 0.9311 0.195 Uiso 1 1 calc R . .
H18 H 0.5276 0.6721 0.9281 0.195 Uiso 1 1 calc R . .
H19 H 0.4700 0.7777 0.9297 0.195 Uiso 1 1 calc R . .
C31 C 0.2188(6) 0.9805(6) 0.6052(5) 0.065(2) Uani 1 1 d . . .
C32 C 0.2006(9) 1.0655(6) 0.6341(6) 0.098(3) Uani 1 1 d . . .
H20 H 0.1494 1.0546 0.6786 0.146 Uiso 1 1 calc R . .
H21 H 0.1764 1.1287 0.5856 0.146 Uiso 1 1 calc R . .
H22 H 0.2639 1.0693 0.6572 0.146 Uiso 1 1 calc R . .
C33 C 0.2954(8) 1.0120(7) 0.5250(6) 0.087(3) Uani 1 1 d . . .
H23 H 0.2672 1.0794 0.4833 0.131 Uiso 1 1 calc R . .
H24 H 0.3035 0.9633 0.4978 0.131 Uiso 1 1 calc R . .
H25 H 0.3616 1.0123 0.5459 0.131 Uiso 1 1 calc R . .
C34 C 0.1233(8) 0.9671(7) 0.5700(7) 0.109(4) Uani 1 1 d . . .
H26 H 0.0709 0.9577 0.6135 0.163 Uiso 1 1 calc R . .
H27 H 0.1391 0.9079 0.5550 0.163 Uiso 1 1 calc R . .
H28 H 0.0986 1.0271 0.5189 0.163 Uiso 1 1 calc R . .
C35 C 0.2158(5) 0.3443(5) 0.6041(4) 0.0463(15) Uani 1 1 d . . .
C36 C 0.3192(5) 0.3094(5) 0.5958(4) 0.0492(16) Uani 1 1 d . . .
H29 H 0.3649 0.2963 0.6410 0.059 Uiso 1 1 calc R . .
C37 C 0.3578(5) 0.2929(5) 0.5215(4) 0.0496(16) Uani 1 1 d . . .
C38 C 0.2875(5) 0.3101(5) 0.4568(4) 0.0507(16) Uani 1 1 d . . .
H30 H 0.3120 0.2991 0.4071 0.061 Uiso 1 1 calc R . .
C39 C 0.1815(5) 0.3433(5) 0.4625(4) 0.0510(16) Uani 1 1 d . . .
C40 C 0.1463(5) 0.3617(5) 0.5364(4) 0.0498(16) Uani 1 1 d . . .
H31 H 0.0762 0.3858 0.5411 0.060 Uiso 1 1 calc R . .
C41 C 0.4739(5) 0.2613(5) 0.5137(4) 0.0537(17) Uani 1 1 d . . .
C42 C 0.5243(6) 0.3518(6) 0.5085(5) 0.068(2) Uani 1 1 d . . .
H32 H 0.5015 0.4102 0.4558 0.101 Uiso 1 1 calc R . .
H33 H 0.5982 0.3318 0.5086 0.101 Uiso 1 1 calc R . .
H34 H 0.5044 0.3694 0.5580 0.101 Uiso 1 1 calc R . .
C43 C 0.5034(6) 0.2382(6) 0.4333(5) 0.0626(19) Uani 1 1 d . . .
H35 H 0.4740 0.1813 0.4357 0.094 Uiso 1 1 calc R . .
H36 H 0.5774 0.2211 0.4310 0.094 Uiso 1 1 calc R . .
H37 H 0.4775 0.2976 0.3822 0.094 Uiso 1 1 calc R . .
C44 C 0.5158(6) 0.1649(6) 0.5938(5) 0.068(2) Uani 1 1 d . . .
H38 H 0.5010 0.1789 0.6456 0.102 Uiso 1 1 calc R . .
H39 H 0.5893 0.1459 0.5893 0.102 Uiso 1 1 calc R . .
H40 H 0.4835 0.1095 0.5968 0.102 Uiso 1 1 calc R . .
C45 C 0.1065(6) 0.3622(6) 0.3873(5) 0.064(2) Uani 1 1 d . . .
C46 C 0.1341(8) 0.4473(7) 0.3066(5) 0.090(3) Uani 1 1 d . . .
H41 H 0.0959 0.4523 0.2573 0.135 Uiso 1 1 calc R . .
H42 H 0.2069 0.4325 0.2967 0.135 Uiso 1 1 calc R . .
H43 H 0.1171 0.5112 0.3144 0.135 Uiso 1 1 calc R . .
C47 C 0.1195(7) 0.2658(7) 0.3675(6) 0.082(3) Uani 1 1 d . . .
H44 H 0.1286 0.2061 0.4212 0.123 Uiso 1 1 calc R . .
H45 H 0.1790 0.2622 0.3320 0.123 Uiso 1 1 calc R . .
H46 H 0.0589 0.2682 0.3370 0.123 Uiso 1 1 calc R . .
C48 C -0.0029(7) 0.3864(8) 0.4099(6) 0.093(3) Uani 1 1 d . . .
H47 H -0.0453 0.4152 0.3579 0.140 Uiso 1 1 calc R . .
H48 H -0.0104 0.4351 0.4372 0.140 Uiso 1 1 calc R . .
H49 H -0.0239 0.3245 0.4495 0.140 Uiso 1 1 calc R . .
C49 C -0.1801(5) 0.2386(5) 0.9102(4) 0.0429(15) Uani 1 1 d . . .
C50 C -0.1770(5) 0.1370(5) 0.9640(4) 0.0474(15) Uani 1 1 d . . .
H50 H -0.1161 0.0972 0.9942 0.057 Uiso 1 1 calc R . .
C51 C -0.2645(5) 0.0938(5) 0.9735(5) 0.0513(16) Uani 1 1 d . A .
C52 C -0.3542(6) 0.1562(5) 0.9270(5) 0.0563(18) Uani 1 1 d . . .
H51 H -0.4134 0.1283 0.9334 0.068 Uiso 1 1 calc R . .
C53 C -0.3583(5) 0.2574(5) 0.8719(4) 0.0507(16) Uani 1 1 d . . .
C54 C -0.2688(5) 0.2969(5) 0.8641(4) 0.0462(15) Uani 1 1 d . . .
H52 H -0.2691 0.3647 0.8265 0.055 Uiso 1 1 calc R . .
C55 C -0.2608(6) -0.0210(5) 1.0344(5) 0.066(2) Uani 1 1 d D . .
C56 C -0.1580(13) -0.0776(13) 1.0730(19) 0.102(9) Uani 0.498(18) 1 d PD A 1
H53 H -0.1613 -0.1484 1.1067 0.153 Uiso 0.498(18) 1 calc PR A 1
H54 H -0.1368 -0.0478 1.1102 0.153 Uiso 0.498(18) 1 calc PR A 1
H55 H -0.1089 -0.0735 1.0274 0.153 Uiso 0.498(18) 1 calc PR A 1
C57 C -0.3400(15) -0.0242(13) 1.1079(11) 0.092(8) Uani 0.498(18) 1 d PD A 1
H56 H -0.3334 -0.0935 1.1502 0.137 Uiso 0.498(18) 1 calc PR A 1
H57 H -0.4089 -0.0006 1.0833 0.137 Uiso 0.498(18) 1 calc PR A 1
H58 H -0.3267 0.0195 1.1357 0.137 Uiso 0.498(18) 1 calc PR A 1
C58 C -0.2972(18) -0.0746(17) 0.9817(14) 0.088(7) Uani 0.498(18) 1 d PD A 1
H59 H -0.2547 -0.0666 0.9314 0.132 Uiso 0.498(18) 1 calc PR A 1
H60 H -0.3679 -0.0445 0.9632 0.132 Uiso 0.498(18) 1 calc PR A 1
H61 H -0.2918 -0.1465 1.0172 0.132 Uiso 0.498(18) 1 calc PR A 1
C59 C -0.4572(6) 0.3281(5) 0.8212(5) 0.0601(18) Uani 1 1 d . . .
C60 C -0.4869(7) 0.4210(7) 0.8464(7) 0.092(3) Uani 1 1 d . . .
H62 H -0.5433 0.4687 0.8096 0.138 Uiso 1 1 calc R . .
H63 H -0.4285 0.4539 0.8394 0.138 Uiso 1 1 calc R . .
H64 H -0.5076 0.3988 0.9062 0.138 Uiso 1 1 calc R . .
C61 C -0.4338(7) 0.3701(8) 0.7229(6) 0.091(3) Uani 1 1 d . . .
H65 H -0.4153 0.3138 0.7041 0.137 Uiso 1 1 calc R . .
H66 H -0.3775 0.4062 0.7127 0.137 Uiso 1 1 calc R . .
H67 H -0.4941 0.4162 0.6908 0.137 Uiso 1 1 calc R . .
C62 C -0.5443(7) 0.2733(7) 0.8330(7) 0.106(4) Uani 1 1 d . . .
H68 H -0.5568 0.2406 0.8942 0.159 Uiso 1 1 calc R . .
H69 H -0.5272 0.2223 0.8082 0.159 Uiso 1 1 calc R . .
H70 H -0.6053 0.3216 0.8044 0.159 Uiso 1 1 calc R . .
C64 C 0.198(2) 0.9505(18) 0.3174(16) 0.109(6) Uani 0.416(3) 1 d PDU B 1
H80 H 0.2537 0.9635 0.3455 0.130 Uiso 0.416(3) 1 calc PR B 1
Cl1 Cl 0.1532(9) 0.8386(9) 0.4013(6) 0.134(3) Uani 0.416(3) 1 d PDU B 1
Cl2 Cl 0.1223(7) 1.0558(6) 0.2770(5) 0.117(3) Uani 0.416(3) 1 d PDU B 1
Cl3 Cl 0.2589(4) 0.9035(4) 0.2392(3) 0.0732(15) Uani 0.416(3) 1 d PDU B 1
C57B C -0.2337(17) -0.0330(13) 1.1277(10) 0.091(8) Uani 0.502(18) 1 d PD A 2
H71 H -0.2476 -0.0974 1.1691 0.137 Uiso 0.502(18) 1 calc PR A 2
H72 H -0.2750 0.0224 1.1404 0.137 Uiso 0.502(18) 1 calc PR A 2
H73 H -0.1617 -0.0314 1.1313 0.137 Uiso 0.502(18) 1 calc PR A 2
C58B C -0.3546(18) -0.0589(16) 1.025(2) 0.137(15) Uani 0.502(18) 1 d PD A 2
H74 H -0.3347 -0.1176 1.0101 0.205 Uiso 0.502(18) 1 calc PR A 2
H75 H -0.3996 -0.0055 0.9808 0.205 Uiso 0.502(18) 1 calc PR A 2
H76 H -0.3901 -0.0781 1.0799 0.205 Uiso 0.502(18) 1 calc PR A 2
C56B C -0.1686(14) -0.0882(14) 1.0099(17) 0.104(9) Uani 0.502(18) 1 d PD A 2
H77 H -0.1052 -0.0758 1.0256 0.156 Uiso 0.502(18) 1 calc PR A 2
H78 H -0.1706 -0.0714 0.9482 0.156 Uiso 0.502(18) 1 calc PR A 2
H79 H -0.1723 -0.1594 1.0406 0.156 Uiso 0.502(18) 1 calc PR A 2
C65 C 0.158(3) 0.988(3) 0.250(2) 0.188(9) Uani 0.255(7) 1 d PDU C 3
H81 H 0.2167 0.9525 0.2266 0.226 Uiso 0.255(7) 1 calc PR C 3
Cl4 Cl 0.0447(10) 1.0299(8) 0.1773(9) 0.124(5) Uani 0.255(7) 1 d PDU C 3
Cl5 Cl 0.191(2) 1.0748(17) 0.2684(17) 0.201(9) Uani 0.255(7) 1 d PDU C 3
Cl6 Cl 0.117(2) 0.901(2) 0.3491(17) 0.234(10) Uani 0.255(7) 1 d PDU C 3
N5 N 0.2095(19) 0.6093(19) 0.4120(16) 0.086(7) Uani 0.330(7) 1 d PDU D 4
C66 C 0.196(2) 0.691(2) 0.413(2) 0.114(10) Uani 0.330(7) 1 d PDU D 4
C67 C 0.192(3) 0.780(3) 0.438(3) 0.150(15) Uani 0.330(7) 1 d PDU D 4
H82 H 0.1647 0.8422 0.3900 0.226 Uiso 0.33 1 calc P D 4
H83 H 0.2604 0.7817 0.4531 0.226 Uiso 0.33 1 calc P D 4
H84 H 0.1480 0.7727 0.4874 0.226 Uiso 0.33 1 calc P D 4

loop_
_atom_site_aniso_label
_atom_site_aniso_U_11
_atom_site_aniso_U_22
_atom_site_aniso_U_33
_atom_site_aniso_U_23
_atom_site_aniso_U_13
_atom_site_aniso_U_12
Ni1 0.0408(5) 0.0564(5) 0.0352(5) -0.0264(4) 0.0029(3) -0.0197(4)
N1 0.040(3) 0.056(3) 0.038(3) -0.024(2) 0.004(2) -0.018(2)
N2 0.031(3) 0.063(3) 0.041(3) -0.031(2) 0.004(2) -0.017(2)
N3 0.043(3) 0.054(3) 0.035(3) -0.026(2) 0.004(2) -0.015(2)
N4 0.033(3) 0.055(3) 0.038(3) -0.025(2) 0.004(2) -0.017(2)
O1 0.063(3) 0.060(3) 0.043(3) -0.025(2) -0.009(2) -0.019(2)
O2 0.055(3) 0.078(3) 0.033(3) -0.022(2) 0.004(2) -0.024(2)
C1 0.035(3) 0.059(4) 0.034(3) -0.023(3) 0.002(3) -0.016(3)
C2 0.040(4) 0.051(4) 0.046(4) -0.028(3) -0.005(3) -0.007(3)
C3 0.038(4) 0.060(4) 0.046(4) -0.031(3) 0.007(3) -0.023(3)
C4 0.042(4) 0.054(4) 0.044(4) -0.027(3) 0.005(3) -0.021(3)
C5 0.041(4) 0.054(4) 0.045(4) -0.028(3) 0.004(3) -0.015(3)
C6 0.040(4) 0.057(4) 0.041(4) -0.024(3) 0.001(3) -0.021(3)
C7 0.052(4) 0.061(4) 0.046(4) -0.027(3) 0.009(3) -0.026(3)
C8 0.041(4) 0.075(4) 0.041(4) -0.034(3) 0.011(3) -0.026(3)
C9 0.041(4) 0.065(4) 0.037(3) -0.029(3) 0.006(3) -0.017(3)
C10 0.046(4) 0.054(4) 0.042(4) -0.026(3) 0.002(3) -0.011(3)
C11 0.046(4) 0.062(4) 0.039(4) -0.026(3) 0.008(3) -0.024(3)
C12 0.054(4) 0.062(4) 0.050(4) -0.036(3) 0.003(3) -0.022(3)
C13 0.044(4) 0.068(4) 0.044(4) -0.032(3) 0.011(3) -0.029(3)
C14 0.041(4) 0.056(4) 0.041(4) -0.027(3) 0.007(3) -0.019(3)
C15 0.036(3) 0.055(4) 0.040(3) -0.024(3) 0.000(3) -0.017(3)
C16 0.041(4) 0.054(4) 0.037(3) -0.024(3) 0.005(3) -0.018(3)
C17 0.045(4) 0.054(4) 0.041(4) -0.026(3) 0.003(3) -0.020(3)
C18 0.048(4) 0.053(4) 0.044(4) -0.029(3) 0.002(3) -0.013(3)
C19 0.047(4) 0.055(4) 0.031(3) -0.019(3) -0.002(3) -0.016(3)
C20 0.045(4) 0.056(4) 0.036(3) -0.023(3) -0.002(3) -0.014(3)
C21 0.047(4) 0.056(4) 0.041(4) -0.027(3) 0.004(3) -0.021(3)
C22 0.051(4) 0.070(4) 0.046(4) -0.034(3) 0.008(3) -0.018(3)
C23 0.050(4) 0.064(4) 0.049(4) -0.032(3) 0.009(3) -0.026(3)
C24 0.060(5) 0.068(4) 0.056(4) -0.038(4) 0.013(4) -0.033(4)
C25 0.053(4) 0.068(4) 0.053(4) -0.033(4) 0.009(3) -0.022(3)
C26 0.048(4) 0.061(4) 0.049(4) -0.028(3) 0.004(3) -0.020(3)
C27 0.062(5) 0.091(5) 0.075(5) -0.053(4) 0.000(4) -0.031(4)
C28 0.117(8) 0.098(7) 0.189(11) -0.040(7) -0.064(8) -0.048(6)
C29 0.068(6) 0.145(8) 0.130(8) -0.076(7) -0.014(6) -0.021(6)
C30 0.115(8) 0.197(11) 0.088(7) -0.043(7) -0.018(6) -0.070(8)
C31 0.068(5) 0.065(5) 0.063(5) -0.020(4) -0.007(4) -0.021(4)
C32 0.126(9) 0.062(5) 0.093(7) -0.028(5) -0.018(6) 0.008(5)
C33 0.098(7) 0.078(6) 0.072(6) -0.017(5) 0.011(5) -0.015(5)
C34 0.103(8) 0.084(6) 0.105(8) 0.008(6) -0.042(6) -0.024(6)
C35 0.053(4) 0.059(4) 0.041(4) -0.031(3) 0.007(3) -0.021(3)
C36 0.054(4) 0.064(4) 0.045(4) -0.030(3) 0.010(3) -0.029(3)
C37 0.052(4) 0.061(4) 0.049(4) -0.029(3) 0.011(3) -0.025(3)
C38 0.058(4) 0.063(4) 0.043(4) -0.028(3) 0.007(3) -0.022(3)
C39 0.059(5) 0.062(4) 0.042(4) -0.029(3) -0.002(3) -0.015(3)
C40 0.051(4) 0.068(4) 0.043(4) -0.031(3) 0.005(3) -0.019(3)
C41 0.047(4) 0.073(5) 0.050(4) -0.031(4) 0.011(3) -0.021(3)
C42 0.063(5) 0.102(6) 0.061(5) -0.044(4) 0.031(4) -0.051(4)
C43 0.055(5) 0.083(5) 0.068(5) -0.046(4) 0.016(4) -0.021(4)
C44 0.060(5) 0.080(5) 0.070(5) -0.038(4) 0.009(4) -0.011(4)
C45 0.073(5) 0.083(5) 0.048(4) -0.038(4) 0.003(4) -0.014(4)
C46 0.116(8) 0.092(6) 0.051(5) -0.017(5) -0.012(5) -0.016(6)
C47 0.082(6) 0.109(6) 0.084(6) -0.070(5) -0.015(5) -0.009(5)
C48 0.069(6) 0.146(8) 0.083(7) -0.072(6) -0.019(5) 0.003(6)
C49 0.043(4) 0.063(4) 0.038(3) -0.031(3) 0.007(3) -0.022(3)
C50 0.045(4) 0.051(4) 0.053(4) -0.025(3) -0.007(3) -0.011(3)
C51 0.050(4) 0.052(4) 0.060(4) -0.028(3) -0.005(3) -0.015(3)
C52 0.056(5) 0.061(4) 0.062(5) -0.030(4) -0.003(4) -0.022(4)
C53 0.044(4) 0.064(4) 0.052(4) -0.028(3) -0.002(3) -0.017(3)
C54 0.048(4) 0.061(4) 0.039(4) -0.024(3) -0.001(3) -0.019(3)
C55 0.059(5) 0.059(4) 0.080(6) -0.020(4) -0.002(4) -0.029(4)
C56 0.076(14) 0.048(10) 0.18(3) -0.031(13) -0.025(15) -0.016(9)
C57 0.123(19) 0.069(11) 0.083(14) -0.013(9) -0.026(12) -0.046(11)
C58 0.076(16) 0.097(14) 0.117(17) -0.055(13) 0.034(13) -0.057(13)
C59 0.054(5) 0.070(4) 0.059(5) -0.023(4) -0.011(4) -0.018(4)
C60 0.086(7) 0.095(6) 0.104(8) -0.058(6) -0.026(5) 0.010(5)
C61 0.082(7) 0.120(7) 0.072(6) -0.039(5) -0.030(5) -0.008(5)
C62 0.074(7) 0.094(6) 0.135(9) -0.018(6) -0.056(6) -0.018(5)
C64 0.113(11) 0.113(10) 0.106(10) -0.043(9) 0.024(10) -0.040(9)
Cl1 0.153(8) 0.159(7) 0.098(6) -0.051(6) -0.001(5) -0.042(6)
Cl2 0.106(6) 0.102(5) 0.123(6) -0.039(4) 0.027(5) 0.001(4)
Cl3 0.073(3) 0.095(3) 0.080(3) -0.061(3) 0.007(3) -0.024(3)
C57B 0.092(16) 0.067(11) 0.083(14) 0.015(9) -0.034(11) -0.026(10)
C58B 0.073(17) 0.077(14) 0.21(4) 0.026(17) -0.071(18) -0.053(13)
C56B 0.097(16) 0.059(11) 0.17(2) -0.060(14) -0.055(15) 0.014(10)
C65 0.194(11) 0.182(11) 0.199(11) -0.079(8) -0.004(8) -0.042(8)
Cl4 0.122(8) 0.098(6) 0.172(9) -0.076(6) 0.011(6) -0.021(5)
Cl5 0.206(12) 0.185(11) 0.225(12) -0.083(8) -0.022(8) -0.051(8)
Cl6 0.236(13) 0.237(12) 0.232(13) -0.094(9) -0.004(9) -0.048(9)
N5 0.082(14) 0.086(15) 0.090(14) -0.027(13) -0.014(11) -0.025(13)
C66 0.065(14) 0.16(2) 0.083(15) 0.003(18) -0.033(12) -0.027(19)
C67 0.091(18) 0.17(3) 0.10(2) 0.04(2) -0.055(16) 0.00(2)

loop_
_atom_type_symbol
_atom_type_description
_atom_type_scat_dispersion_real
_atom_type_scat_dispersion_imag
_atom_type_scat_source
C C 0.0033 0.0016 'International Tables Vol C Tables 4.2.6.8 and 6.1.1.4'
H H 0.0000 0.0000 'International Tables Vol C Tables 4.2.6.8 and 6.1.1.4'
N N 0.0061 0.0033 'International Tables Vol C Tables 4.2.6.8 and 6.1.1.4'
O O 0.0106 0.0060 'International Tables Vol C Tables 4.2.6.8 and 6.1.1.4'
Ni Ni 0.3393 1.1124 'International Tables Vol C Tables 4.2.6.8 and 6.1.1.4'
Cl Cl 0.1484 0.1585 'International Tables Vol C Tables 4.2.6.8 and 6.1.1.4'

loop_
_geom_angle_atom_site_label_1
_geom_angle_atom_site_label_2
_geom_angle_atom_site_label_3
_geom_angle
_geom_angle_site_symmetry_1
_geom_angle_site_symmetry_3
N2 Ni1 N3 91.0(2) . .
N2 Ni1 N4 178.9(2) . .
N3 Ni1 N4 89.49(19) . .
N2 Ni1 N1 89.0(2) . .
N3 Ni1 N1 179.8(3) . .
N4 Ni1 N1 90.50(19) . .
C1 N1 C4 107.2(4) . .
C1 N1 Ni1 124.5(4) . .
C4 N1 Ni1 128.3(4) . .
C6 N2 C9 104.7(5) . .
C6 N2 Ni1 127.6(4) . .
C9 N2 Ni1 127.6(4) . .
C14 N3 C11 105.5(4) . .
C14 N3 Ni1 127.5(4) . .
C11 N3 Ni1 126.9(4) . .
C19 N4 C16 107.0(5) . .
C19 N4 Ni1 125.4(4) . .
C16 N4 Ni1 127.6(4) . .
C20 C1 N1 126.3(5) . .
C20 C1 C2 123.2(5) . .
N1 C1 C2 110.0(5) . .
O1 C2 C1 124.3(6) . .
O1 C2 C3 130.0(5) . .
C1 C2 C3 105.6(5) . .
C2 C3 C4 100.1(5) . .
C2 C3 C17 112.2(5) . 2_567
C4 C3 C17 113.3(5) . 2_567
C2 C3 H1 110.3 . .
C4 C3 H1 110.3 . .
C17 C3 H1 110.3 2_567 .
C5 C4 N1 123.4(5) . .
C5 C4 C3 126.2(5) . .
N1 C4 C3 110.3(5) . .
C4 C5 C6 121.4(5) . .
C4 C5 C21 119.7(5) . .
C6 C5 C21 118.8(5) . .
N2 C6 C5 126.0(5) . .
N2 C6 C7 110.6(5) . .
C5 C6 C7 123.1(5) . .
C8 C7 C6 107.1(5) . .
C8 C7 H2 126.4 . .
C6 C7 H2 126.4 . .
C7 C8 C9 108.0(5) . .
C7 C8 H3 126.0 . .
C9 C8 H3 126.0 . .
C10 C9 N2 123.9(5) . .
C10 C9 C8 126.3(5) . .
N2 C9 C8 109.5(5) . .
C11 C10 C9 122.9(5) . .
C11 C10 C35 120.3(5) . .
C9 C10 C35 116.5(5) . .
C10 C11 N3 124.8(5) . .
C10 C11 C12 126.3(5) . .
N3 C11 C12 108.7(5) . .
C13 C12 C11 108.0(5) . .
C13 C12 H4 126.0 . .
C11 C12 H4 126.0 . .
C12 C13 C14 107.2(5) . .
C12 C13 H5 126.4 . .
C14 C13 H5 126.4 . .
N3 C14 C15 125.6(5) . .
N3 C14 C13 110.4(5) . .
C15 C14 C13 123.7(5) . .
C16 C15 C14 122.4(5) . .
C16 C15 C49 119.4(5) . .
C14 C15 C49 118.1(5) . .
C15 C16 N4 123.2(5) . .
C15 C16 C17 124.7(5) . .
N4 C16 C17 111.8(5) . .
C16 C17 C18 100.0(5) . .
C16 C17 C3 114.0(5) . 2_567
C18 C17 C3 112.0(4) . 2_567
C16 C17 H6 110.2 . .
C18 C17 H6 110.2 . .
C3 C17 H6 110.2 2_567 .
O2 C18 C19 127.0(6) . .
O2 C18 C17 127.9(6) . .
C19 C18 C17 105.1(5) . .
C20 C19 N4 125.1(6) . .
C20 C19 C18 122.2(5) . .
N4 C19 C18 112.1(5) . .
C1 C20 C19 122.1(6) . .
C1 C20 H7 118.9 . .
C19 C20 H7 118.9 . .
C26 C21 C22 120.2(6) . .
C26 C21 C5 119.6(6) . .
C22 C21 C5 120.2(6) . .
C23 C22 C21 120.3(7) . .
C23 C22 H8 119.9 . .
C21 C22 H8 119.9 . .
C24 C23 C22 117.9(6) . .
C24 C23 C27 122.5(6) . .
C22 C23 C27 119.6(7) . .
C23 C24 C25 124.1(6) . .
C23 C24 H9 118.0 . .
C25 C24 H9 118.0 . .
C26 C25 C24 116.4(7) . .
C26 C25 C31 122.6(6) . .
C24 C25 C31 121.0(6) . .
C21 C26 C25 121.1(6) . .
C21 C26 H10 119.4 . .
C25 C26 H10 119.4 . .
C29 C27 C28 108.8(9) . .
C29 C27 C30 107.1(9) . .
C28 C27 C30 108.3(8) . .
C29 C27 C23 109.6(6) . .
C28 C27 C23 112.8(7) . .
C30 C27 C23 110.1(7) . .
C27 C28 H11 109.5 . .
C27 C28 H12 109.5 . .
H11 C28 H12 109.5 . .
C27 C28 H13 109.5 . .
H11 C28 H13 109.5 . .
H12 C28 H13 109.5 . .
C27 C29 H14 109.5 . .
C27 C29 H15 109.5 . .
H14 C29 H15 109.5 . .
C27 C29 H16 109.5 . .
H14 C29 H16 109.5 . .
H15 C29 H16 109.5 . .
C27 C30 H17 109.5 . .
C27 C30 H18 109.5 . .
H17 C30 H18 109.5 . .
C27 C30 H19 109.5 . .
H17 C30 H19 109.5 . .
H18 C30 H19 109.5 . .
C32 C31 C34 113.2(8) . .
C32 C31 C25 111.1(7) . .
C34 C31 C25 113.0(6) . .
C32 C31 C33 105.2(7) . .
C34 C31 C33 106.3(7) . .
C25 C31 C33 107.5(6) . .
C31 C32 H20 109.5 . .
C31 C32 H21 109.5 . .
H20 C32 H21 109.5 . .
C31 C32 H22 109.5 . .
H20 C32 H22 109.5 . .
H21 C32 H22 109.5 . .
C31 C33 H23 109.5 . .
C31 C33 H24 109.5 . .
H23 C33 H24 109.5 . .
C31 C33 H25 109.5 . .
H23 C33 H25 109.5 . .
H24 C33 H25 109.5 . .
C31 C34 H26 109.5 . .
C31 C34 H27 109.5 . .
H26 C34 H27 109.5 . .
C31 C34 H28 109.5 . .
H26 C34 H28 109.5 . .
H27 C34 H28 109.5 . .
C36 C35 C40 118.9(6) . .
C36 C35 C10 120.2(6) . .
C40 C35 C10 120.9(6) . .
C35 C36 C37 122.0(6) . .
C35 C36 H29 119.0 . .
C37 C36 H29 119.0 . .
C38 C37 C36 117.4(6) . .
C38 C37 C41 123.1(6) . .
C36 C37 C41 119.4(6) . .
C37 C38 C39 123.0(6) . .
C37 C38 H30 118.5 . .
C39 C38 H30 118.5 . .
C40 C39 C38 117.9(6) . .
C40 C39 C45 121.4(6) . .
C38 C39 C45 120.6(6) . .
C39 C40 C35 120.7(6) . .
C39 C40 H31 119.7 . .
C35 C40 H31 119.7 . .
C43 C41 C37 113.3(6) . .
C43 C41 C44 108.0(6) . .
C37 C41 C44 109.6(6) . .
C43 C41 C42 108.1(6) . .
C37 C41 C42 107.6(6) . .
C44 C41 C42 110.2(6) . .
C41 C42 H32 109.5 . .
C41 C42 H33 109.5 . .
H32 C42 H33 109.5 . .
C41 C42 H34 109.5 . .
H32 C42 H34 109.5 . .
H33 C42 H34 109.5 . .
C41 C43 H35 109.5 . .
C41 C43 H36 109.5 . .
H35 C43 H36 109.5 . .
C41 C43 H37 109.5 . .
H35 C43 H37 109.5 . .
H36 C43 H37 109.5 . .
C41 C44 H38 109.5 . .
C41 C44 H39 109.5 . .
H38 C44 H39 109.5 . .
C41 C44 H40 109.5 . .
H38 C44 H40 109.5 . .
H39 C44 H40 109.5 . .
C48 C45 C46 111.4(8) . .
C48 C45 C47 107.0(7) . .
C46 C45 C47 107.9(7) . .
C48 C45 C39 112.0(6) . .
C46 C45 C39 108.6(7) . .
C47 C45 C39 109.8(6) . .
C45 C46 H41 109.5 . .
C45 C46 H42 109.5 . .
H41 C46 H42 109.5 . .
C45 C46 H43 109.5 . .
H41 C46 H43 109.5 . .
H42 C46 H43 109.5 . .
C45 C47 H44 109.5 . .
C45 C47 H45 109.5 . .
H44 C47 H45 109.5 . .
C45 C47 H46 109.5 . .
H44 C47 H46 109.5 . .
H45 C47 H46 109.5 . .
C45 C48 H47 109.5 . .
C45 C48 H48 109.5 . .
H47 C48 H48 109.5 . .
C45 C48 H49 109.5 . .
H47 C48 H49 109.5 . .
H48 C48 H49 109.5 . .
C54 C49 C50 120.1(6) . .
C54 C49 C15 120.1(6) . .
C50 C49 C15 119.7(6) . .
C49 C50 C51 120.3(6) . .
C49 C50 H50 119.9 . .
C51 C50 H50 119.9 . .
C50 C51 C52 118.0(6) . .
C50 C51 C55 120.2(6) . .
C52 C51 C55 121.8(6) . .
C53 C52 C51 122.6(6) . .
C53 C52 H51 118.7 . .
C51 C52 H51 118.7 . .
C52 C53 C54 117.4(6) . .
C52 C53 C59 123.3(6) . .
C54 C53 C59 119.4(6) . .
C49 C54 C53 121.7(6) . .
C49 C54 H52 119.2 . .
C53 C54 H52 119.2 . .
C56 C55 C58B 130.7(12) . .
C56 C55 C58 108.8(14) . .
C58B C55 C58 41.7(14) . .
C56 C55 C56B 44.5(12) . .
C58B C55 C56B 106.5(16) . .
C58 C55 C56B 69.3(11) . .
C56 C55 C57B 60.6(14) . .
C58B C55 C57B 116.1(17) . .
C58 C55 C57B 144.1(12) . .
C56B C55 C57B 104.6(13) . .
C56 C55 C57 109.8(15) . .
C58B C55 C57 66.5(17) . .
C58 C55 C57 107.3(10) . .
C56B C55 C57 141.8(13) . .
C57B C55 C57 54.8(10) . .
C56 C55 C51 114.6(9) . .
C58B C55 C51 112.8(10) . .
C58 C55 C51 108.2(11) . .
C56B C55 C51 109.2(10) . .
C57B C55 C51 107.2(8) . .
C57 C55 C51 107.8(8) . .
C55 C56 H53 109.5 . .
C55 C56 H54 109.5 . .
C55 C56 H55 109.5 . .
C55 C57 H56 109.5 . .
C55 C57 H57 109.5 . .
C55 C57 H58 109.5 . .
C55 C58 H59 109.5 . .
C55 C58 H60 109.5 . .
C55 C58 H61 109.5 . .
C62 C59 C60 111.4(8) . .
C62 C59 C53 112.8(6) . .
C60 C59 C53 109.9(6) . .
C62 C59 C61 107.1(7) . .
C60 C59 C61 106.7(7) . .
C53 C59 C61 108.7(6) . .
C59 C60 H62 109.5 . .
C59 C60 H63 109.5 . .
H62 C60 H63 109.5 . .
C59 C60 H64 109.5 . .
H62 C60 H64 109.5 . .
H63 C60 H64 109.5 . .
C59 C61 H65 109.5 . .
C59 C61 H66 109.5 . .
H65 C61 H66 109.5 . .
C59 C61 H67 109.5 . .
H65 C61 H67 109.5 . .
H66 C61 H67 109.5 . .
C59 C62 H68 109.5 . .
C59 C62 H69 109.5 . .
H68 C62 H69 109.5 . .
C59 C62 H70 109.5 . .
H68 C62 H70 109.5 . .
H69 C62 H70 109.5 . .
Cl2 C64 Cl3 114.0(15) . .
Cl2 C64 Cl1 120.5(17) . .
Cl3 C64 Cl1 104.5(12) . .
Cl2 C64 H80 105.6 . .
Cl3 C64 H80 105.6 . .
Cl1 C64 H80 105.6 . .
C55 C57B H71 109.5 . .
C55 C57B H72 109.5 . .
H71 C57B H72 109.5 . .
C55 C57B H73 109.5 . .
H71 C57B H73 109.5 . .
H72 C57B H73 109.5 . .
C55 C58B H74 109.5 . .
C55 C58B H75 109.5 . .
H74 C58B H75 109.5 . .
C55 C58B H76 109.5 . .
H74 C58B H76 109.5 . .
H75 C58B H76 109.5 . .
C55 C56B H77 109.5 . .
C55 C56B H78 109.5 . .
H77 C56B H78 109.5 . .
C55 C56B H79 109.5 . .
H77 C56B H79 109.5 . .
H78 C56B H79 109.5 . .
Cl5 C65 Cl6 108(2) . .
Cl5 C65 Cl4 114(2) . .
Cl6 C65 Cl4 103(2) . .
Cl5 C65 H81 110.3 . .
Cl6 C65 H81 110.3 . .
Cl4 C65 H81 110.3 . .
N5 C66 C67 165(3) . .
C66 C67 H82 109.5 . .
C66 C67 H83 109.5 . .
H82 C67 H83 109.5 . .
C66 C67 H84 109.5 . .
H82 C67 H84 109.5 . .
H83 C67 H84 109.5 . .

loop_
_geom_bond_atom_site_label_1
_geom_bond_atom_site_label_2
_geom_bond_distance
_geom_bond_site_symmetry_2
Ni1 N2 1.899(5) .
Ni1 N3 1.914(4) .
Ni1 N4 1.924(5) .
Ni1 N1 1.925(5) .
N1 C1 1.386(7) .
N1 C4 1.397(7) .
N2 C6 1.369(7) .
N2 C9 1.413(7) .
N3 C14 1.360(7) .
N3 C11 1.404(7) .
N4 C19 1.376(7) .
N4 C16 1.397(7) .
O1 C2 1.225(7) .
O2 C18 1.207(7) .
C1 C20 1.346(8) .
C1 C2 1.471(8) .
C2 C3 1.492(9) .
C3 C4 1.512(8) .
C3 C17 1.590(9) 2_567
C3 H1 0.9800 .
C4 C5 1.356(8) .
C5 C6 1.411(8) .
C5 C21 1.497(8) .
C6 C7 1.429(8) .
C7 C8 1.345(8) .
C7 H2 0.9300 .
C8 C9 1.413(8) .
C8 H3 0.9300 .
C9 C10 1.394(8) .
C10 C11 1.372(8) .
C10 C35 1.504(8) .
C11 C12 1.436(8) .
C12 C13 1.330(8) .
C12 H4 0.9300 .
C13 C14 1.441(8) .
C13 H5 0.9300 .
C14 C15 1.403(8) .
C15 C16 1.355(8) .
C15 C49 1.511(8) .
C16 C17 1.512(8) .
C17 C18 1.536(9) .
C17 C3 1.590(9) 2_567
C17 H6 0.9800 .
C18 C19 1.465(9) .
C19 C20 1.375(8) .
C20 H7 0.9300 .
C21 C26 1.380(9) .
C21 C22 1.412(9) .
C22 C23 1.390(9) .
C22 H8 0.9300 .
C23 C24 1.377(10) .
C23 C27 1.535(10) .
C24 C25 1.408(9) .
C24 H9 0.9300 .
C25 C26 1.407(9) .
C25 C31 1.500(10) .
C26 H10 0.9300 .
C27 C29 1.476(12) .
C27 C28 1.503(11) .
C27 C30 1.504(13) .
C28 H11 0.9600 .
C28 H12 0.9600 .
C28 H13 0.9600 .
C29 H14 0.9600 .
C29 H15 0.9600 .
C29 H16 0.9600 .
C30 H17 0.9600 .
C30 H18 0.9600 .
C30 H19 0.9600 .
C31 C32 1.455(11) .
C31 C34 1.497(12) .
C31 C33 1.599(11) .
C32 H20 0.9600 .
C32 H21 0.9600 .
C32 H22 0.9600 .
C33 H23 0.9600 .
C33 H24 0.9600 .
C33 H25 0.9600 .
C34 H26 0.9600 .
C34 H27 0.9600 .
C34 H28 0.9600 .
C35 C36 1.375(9) .
C35 C40 1.409(9) .
C36 C37 1.397(8) .
C36 H29 0.9300 .
C37 C38 1.379(9) .
C37 C41 1.520(9) .
C38 C39 1.394(9) .
C38 H30 0.9300 .
C39 C40 1.392(8) .
C39 C45 1.549(10) .
C40 H31 0.9300 .
C41 C43 1.513(9) .
C41 C44 1.531(10) .
C41 C42 1.548(9) .
C42 H32 0.9600 .
C42 H33 0.9600 .
C42 H34 0.9600 .
C43 H35 0.9600 .
C43 H36 0.9600 .
C43 H37 0.9600 .
C44 H38 0.9600 .
C44 H39 0.9600 .
C44 H40 0.9600 .
C45 C48 1.477(11) .
C45 C46 1.506(11) .
C45 C47 1.522(10) .
C46 H41 0.9600 .
C46 H42 0.9600 .
C46 H43 0.9600 .
C47 H44 0.9600 .
C47 H45 0.9600 .
C47 H46 0.9600 .
C48 H47 0.9600 .
C48 H48 0.9600 .
C48 H49 0.9600 .
C49 C54 1.370(9) .
C49 C50 1.377(9) .
C50 C51 1.391(9) .
C50 H50 0.9300 .
C51 C52 1.395(10) .
C51 C55 1.556(9) .
C52 C53 1.377(9) .
C52 H51 0.9300 .
C53 C54 1.387(8) .
C53 C59 1.542(10) .
C54 H52 0.9300 .
C55 C56 1.473(15) .
C55 C58B 1.484(14) .
C55 C58 1.524(15) .
C55 C56B 1.536(15) .
C55 C57B 1.551(15) .
C55 C57 1.554(15) .
C56 H53 0.9600 .
C56 H54 0.9600 .
C56 H55 0.9600 .
C57 H56 0.9600 .
C57 H57 0.9600 .
C57 H58 0.9600 .
C58 H59 0.9600 .
C58 H60 0.9600 .
C58 H61 0.9600 .
C59 C62 1.481(11) .
C59 C60 1.525(10) .
C59 C61 1.544(11) .
C60 H62 0.9600 .
C60 H63 0.9600 .
C60 H64 0.9600 .
C61 H65 0.9600 .
C61 H66 0.9600 .
C61 H67 0.9600 .
C62 H68 0.9600 .
C62 H69 0.9600 .
C62 H70 0.9600 .
C64 Cl2 1.56(3) .
C64 Cl3 1.77(2) .
C64 Cl1 1.85(2) .
C64 H80 0.9800 .
C57B H71 0.9600 .
C57B H72 0.9600 .
C57B H73 0.9600 .
C58B H74 0.9600 .
C58B H75 0.9600 .
C58B H76 0.9600 .
C56B H77 0.9600 .
C56B H78 0.9600 .
C56B H79 0.9600 .
C65 Cl5 1.54(3) .
C65 Cl6 1.78(3) .
C65 Cl4 1.83(3) .
C65 H81 0.9800 .
N5 C66 1.158(10) .
C66 C67 1.483(10) .
C67 H82 0.9600 .
C67 H83 0.9600 .
C67 H84 0.9600 .
